data_4071881
loop_
_publ_author_name
'Busetto, Luigi'
'Marchetti, Fabio'
'Zacchini, Stefano'
'Zanotti, Valerio'

_publ_section_title
;
 Addition of Isocyanides at Diiron \m-Vinyliminium Complexes: Synthesis of
 Novel Ketenimine&#x2212;Bis(alkylidene) Complexes
;
_journal_issue 19
_journal_name_full Organometallics
_journal_page_first 5058
_journal_paper_doi 10.1021/om800445k
_journal_volume 27
_journal_year 2008
_chemical_formula_sum 'C35 H34 Fe2 N2 O4'
_chemical_formula_weight 658.34
_chemical_name_systematic
; 
 ? 
;
_space_group_IT_number 14
_symmetry_cell_setting monoclinic
_symmetry_space_group_name_Hall '-P 2ybc'
_symmetry_space_group_name_H-M 'P 1 21/c 1'
_atom_sites_solution_hydrogens geom
_atom_sites_solution_primary direct
_atom_sites_solution_secondary difmap
_audit_creation_method SHELXL-97
_cell_angle_alpha 90.00
_cell_angle_beta 112.71(3)
_cell_angle_gamma 90.00
_cell_formula_units_Z 4
_cell_length_a 13.849(3)
_cell_length_b 13.765(3)
_cell_length_c 17.266(4)
_cell_measurement_reflns_used 4992
_cell_measurement_temperature 293(2)
_cell_measurement_theta_max 28.5265
_cell_measurement_theta_min 2.436
_cell_volume 3036.3(13)
_computing_structure_refinement 'SHELXL-97 (Sheldrick, 1997)'
_computing_structure_solution 'SHELXS-97 (Sheldrick, 1990)'
_diffrn_ambient_temperature 293(2)
_diffrn_measured_fraction_theta_full 1.000
_diffrn_measured_fraction_theta_max 1.000
_diffrn_measurement_device_type 'CCD area detector'
_diffrn_measurement_method 'phi and omega scans'
_diffrn_radiation_monochromator graphite
_diffrn_radiation_source 'fine-focus sealed tube'
_diffrn_radiation_type MoK\a
_diffrn_radiation_wavelength 0.71073
_diffrn_reflns_av_R_equivalents 0.0576
_diffrn_reflns_av_sigmaI/netI 0.0373
_diffrn_reflns_limit_h_max 17
_diffrn_reflns_limit_h_min -17
_diffrn_reflns_limit_k_max 17
_diffrn_reflns_limit_k_min -17
_diffrn_reflns_limit_l_max 22
_diffrn_reflns_limit_l_min -22
_diffrn_reflns_number 32638
_diffrn_reflns_theta_full 27.48
_diffrn_reflns_theta_max 27.48
_diffrn_reflns_theta_min 1.59
_exptl_absorpt_coefficient_mu 0.998
_exptl_absorpt_correction_T_max 0.8567
_exptl_absorpt_correction_T_min 0.7815
_exptl_absorpt_correction_type empirical
_exptl_crystal_colour black
_exptl_crystal_density_diffrn 1.440
_exptl_crystal_density_method 'not measured'
_exptl_crystal_description prism
_exptl_crystal_F_000 1368
_exptl_crystal_size_max 0.26
_exptl_crystal_size_mid 0.21
_exptl_crystal_size_min 0.16
_refine_diff_density_max 0.966
_refine_diff_density_min -0.423
_refine_diff_density_rms 0.064
_refine_ls_extinction_method none
_refine_ls_goodness_of_fit_ref 1.050
_refine_ls_hydrogen_treatment constr
_refine_ls_matrix_type full
_refine_ls_number_parameters 414
_refine_ls_number_reflns 6961
_refine_ls_number_restraints 3
_refine_ls_restrained_S_all 1.050
_refine_ls_R_factor_all 0.0562
_refine_ls_R_factor_gt 0.0419
_refine_ls_shift/su_max 0.001
_refine_ls_shift/su_mean 0.000
_refine_ls_structure_factor_coef Fsqd
_refine_ls_weighting_details 'calc w=1/[\s^2^(Fo^2^)+(0.0645P)^2^+0.7714P] where P=(Fo^2^+2Fc^2^)/3'
_refine_ls_weighting_scheme calc
_refine_ls_wR_factor_gt 0.1112
_refine_ls_wR_factor_ref 0.1203
_reflns_number_gt 5370
_reflns_number_total 6961
_reflns_threshold_expression >2sigma(I)
_cod_data_source_file om800445k_si_006.cif
_cod_data_source_block z45p21c
_cod_original_cell_volume 3036.4(11)
_cod_original_sg_symbol_H-M P2(1)/c
_cod_database_code 4071881

loop_
_symmetry_equiv_pos_as_xyz
'x, y, z'
'-x, y+1/2, -z+1/2'
'-x, -y, -z'
'x, -y-1/2, z-1/2'

loop_
_atom_site_label
_atom_site_type_symbol
_atom_site_fract_x
_atom_site_fract_y
_atom_site_fract_z
_atom_site_U_iso_or_equiv
_atom_site_adp_type
_atom_site_occupancy
_atom_site_symmetry_multiplicity
_atom_site_calc_flag
_atom_site_refinement_flags
_atom_site_disorder_assembly
_atom_site_disorder_group
Fe2 Fe 0.08375(3) 0.26143(2) 0.11234(2) 0.03094(11) Uani 1 1 d . . .
Fe1 Fe 0.14331(3) 0.13318(2) 0.22512(2) 0.03006(11) Uani 1 1 d . . .
C1 C -0.0503(3) 0.3480(3) 0.0524(2) 0.0687(11) Uani 1 1 d . . .
H1 H -0.0703 0.3989 0.0784 0.082 Uiso 1 1 calc R . .
C2 C 0.0162(3) 0.3547(2) 0.0083(2) 0.0584(9) Uani 1 1 d . . .
H2 H 0.0484 0.4108 0.0001 0.070 Uiso 1 1 calc R . .
C3 C 0.0252(2) 0.2625(2) -0.02065(19) 0.0530(8) Uani 1 1 d . . .
H3 H 0.0644 0.2465 -0.0521 0.064 Uiso 1 1 calc R . .
C4 C -0.0340(2) 0.1976(3) 0.00504(19) 0.0562(8) Uani 1 1 d . . .
H4 H -0.0408 0.1313 -0.0059 0.067 Uiso 1 1 calc R . .
C5 C -0.0809(2) 0.2503(3) 0.0500(2) 0.0664(10) Uani 1 1 d . . .
H5 H -0.1250 0.2252 0.0743 0.080 Uiso 1 1 calc R . .
C6 C 0.0260(2) 0.0265(2) 0.1649(2) 0.0511(7) Uani 1 1 d . . .
H6 H -0.0143 0.0245 0.1076 0.061 Uiso 1 1 calc R . .
C7 C 0.0014(2) 0.0761(2) 0.2261(2) 0.0588(9) Uani 1 1 d . . .
H7 H -0.0590 0.1121 0.2162 0.071 Uiso 1 1 calc R . .
C8 C 0.0828(3) 0.0624(2) 0.3043(2) 0.0563(8) Uani 1 1 d . . .
H8 H 0.0865 0.0879 0.3552 0.068 Uiso 1 1 calc R . .
C9 C 0.1575(3) 0.0029(2) 0.2916(2) 0.0502(7) Uani 1 1 d . . .
H9 H 0.2199 -0.0182 0.3331 0.060 Uiso 1 1 calc R . .
C10 C 0.1225(2) -0.01916(19) 0.2062(2) 0.0484(7) Uani 1 1 d . . .
H10 H 0.1574 -0.0577 0.1811 0.058 Uiso 1 1 calc R . .
C11 C 0.2541(2) 0.18030(19) 0.30456(17) 0.0391(6) Uani 1 1 d . . .
O11 O 0.32693(18) 0.20583(19) 0.36078(14) 0.0664(7) Uani 1 1 d . . .
C12 C 0.0815(2) 0.26724(18) 0.21810(18) 0.0380(6) Uani 1 1 d . . .
O12 O 0.0556(2) 0.31169(17) 0.26495(15) 0.0635(6) Uani 1 1 d . . .
C13 C 0.19860(17) 0.16406(17) 0.13756(14) 0.0293(5) Uani 1 1 d . A .
C14 C 0.27938(18) 0.24476(16) 0.15887(15) 0.0299(5) Uani 1 1 d . . .
C15 C 0.21570(18) 0.32720(17) 0.15249(15) 0.0303(5) Uani 1 1 d . . .
C16 C 0.19599(19) 0.09425(19) 0.07205(15) 0.0340(5) Uani 1 1 d D . .
O3 O 0.13573(18) 0.02817(17) 0.04301(15) 0.0608(6) Uani 1 1 d . A .
O4 O 0.2819(10) 0.0967(15) 0.0527(13) 0.051(3) Uani 0.52(5) 1 d PD A 1
C171 C 0.2803(16) 0.029(2) -0.0112(18) 0.086(6) Uani 0.52(5) 1 d PD A 1
H17A H 0.2578 -0.0333 0.0001 0.129 Uiso 0.52(5) 1 calc PR A 1
H17B H 0.3493 0.0237 -0.0114 0.129 Uiso 0.52(5) 1 calc PR A 1
H17C H 0.2328 0.0519 -0.0650 0.129 Uiso 0.52(5) 1 calc PR A 1
O4' O 0.2572(16) 0.1274(16) 0.0321(9) 0.048(3) Uani 0.48(5) 1 d PD A 2
C172 C 0.252(2) 0.074(2) -0.0408(12) 0.077(6) Uani 0.48(5) 1 d PD A 2
H17D H 0.2550 0.0053 -0.0287 0.116 Uiso 0.48(5) 1 calc PR A 2
H17E H 0.3092 0.0914 -0.0557 0.116 Uiso 0.48(5) 1 calc PR A 2
H17F H 0.1869 0.0880 -0.0866 0.116 Uiso 0.48(5) 1 calc PR A 2
C17 C 0.38348(19) 0.23839(17) 0.18394(17) 0.0349(5) Uani 1 1 d . . .
N2 N 0.47584(19) 0.22957(18) 0.2197(2) 0.0577(7) Uani 1 1 d . . .
C19 C 0.57429(19) 0.23401(19) 0.2129(2) 0.0430(7) Uani 1 1 d . . .
C20 C 0.6585(3) 0.2403(2) 0.2903(2) 0.0524(8) Uani 1 1 d . . .
C21 C 0.7585(2) 0.2499(2) 0.2885(3) 0.0675(10) Uani 1 1 d U . .
H21 H 0.8170 0.2542 0.3385 0.081 Uiso 1 1 calc R . .
C22 C 0.7703(3) 0.2530(2) 0.2129(3) 0.0729(11) Uani 1 1 d U . .
H22 H 0.8366 0.2611 0.2121 0.087 Uiso 1 1 calc R . .
C23 C 0.6866(3) 0.2443(3) 0.1403(3) 0.0748(11) Uani 1 1 d . . .
H23 H 0.6968 0.2448 0.0901 0.090 Uiso 1 1 calc R . .
C24 C 0.5869(3) 0.2346(2) 0.1376(3) 0.0597(8) Uani 1 1 d . . .
C25 C 0.6462(4) 0.2385(3) 0.3718(3) 0.0855(13) Uani 1 1 d . . .
H25A H 0.6570 0.3027 0.3954 0.128 Uiso 1 1 calc R . .
H25B H 0.6966 0.1949 0.4095 0.128 Uiso 1 1 calc R . .
H25C H 0.5769 0.2169 0.3632 0.128 Uiso 1 1 calc R . .
C26 C 0.4927(3) 0.2257(4) 0.0553(3) 0.0944(15) Uani 1 1 d . . .
H26A H 0.4566 0.1661 0.0550 0.142 Uiso 1 1 calc R . .
H26B H 0.5156 0.2258 0.0095 0.142 Uiso 1 1 calc R . .
H26C H 0.4464 0.2795 0.0496 0.142 Uiso 1 1 calc R . .
N1 N 0.24864(16) 0.41902(15) 0.16700(14) 0.0374(5) Uani 1 1 d . . .
C27 C 0.1770(2) 0.4977(2) 0.1660(2) 0.0574(8) Uani 1 1 d . . .
H27A H 0.1593 0.5345 0.1152 0.086 Uiso 1 1 calc R . .
H27B H 0.2101 0.5394 0.2135 0.086 Uiso 1 1 calc R . .
H27C H 0.1145 0.4706 0.1688 0.086 Uiso 1 1 calc R . .
C28 C 0.3545(2) 0.44661(17) 0.18138(17) 0.0363(5) Uani 1 1 d . . .
C29 C 0.4267(2) 0.46051(19) 0.26355(19) 0.0444(6) Uani 1 1 d . . .
C30 C 0.5286(3) 0.4862(2) 0.2749(2) 0.0591(9) Uani 1 1 d . . .
H30 H 0.5779 0.4957 0.3291 0.071 Uiso 1 1 calc R . .
C31 C 0.5577(3) 0.4978(2) 0.2087(3) 0.0652(10) Uani 1 1 d . . .
H31 H 0.6262 0.5146 0.2176 0.078 Uiso 1 1 calc R . .
C32 C 0.4851(3) 0.4845(3) 0.1287(3) 0.0650(9) Uani 1 1 d . . .
H32 H 0.5056 0.4928 0.0838 0.078 Uiso 1 1 calc R . .
C33 C 0.3818(2) 0.4590(2) 0.1124(2) 0.0491(7) Uani 1 1 d . . .
C34 C 0.3965(3) 0.4489(3) 0.3369(2) 0.0731(11) Uani 1 1 d . . .
H34A H 0.3422 0.4944 0.3326 0.110 Uiso 1 1 calc R . .
H34B H 0.4563 0.4608 0.3877 0.110 Uiso 1 1 calc R . .
H34C H 0.3717 0.3839 0.3377 0.110 Uiso 1 1 calc R . .
C35 C 0.3025(3) 0.4452(3) 0.0243(2) 0.0774(11) Uani 1 1 d . . .
H35A H 0.2733 0.3811 0.0186 0.116 Uiso 1 1 calc R . .
H35B H 0.3360 0.4532 -0.0147 0.116 Uiso 1 1 calc R . .
H35C H 0.2478 0.4925 0.0128 0.116 Uiso 1 1 calc R . .

loop_
_atom_site_aniso_label
_atom_site_aniso_U_11
_atom_site_aniso_U_22
_atom_site_aniso_U_33
_atom_site_aniso_U_23
_atom_site_aniso_U_13
_atom_site_aniso_U_12
Fe2 0.02235(17) 0.03265(19) 0.0353(2) 0.00249(14) 0.00836(14) 0.00162(13)
Fe1 0.02832(18) 0.02995(18) 0.03271(19) 0.00015(14) 0.01268(14) -0.00159(13)
C1 0.0494(19) 0.079(3) 0.060(2) 0.0006(18) 0.0012(16) 0.0378(18)
C2 0.0528(18) 0.0534(18) 0.0530(19) 0.0190(15) 0.0028(15) 0.0072(14)
C3 0.0424(16) 0.070(2) 0.0381(16) 0.0122(14) 0.0056(13) 0.0095(14)
C4 0.0413(16) 0.0601(19) 0.0433(16) 0.0021(14) -0.0101(13) -0.0068(14)
C5 0.0231(14) 0.111(3) 0.055(2) 0.021(2) 0.0042(13) 0.0039(16)
C6 0.0447(16) 0.0463(16) 0.0565(18) 0.0049(14) 0.0130(14) -0.0183(13)
C7 0.0443(16) 0.0471(17) 0.098(3) 0.0116(17) 0.0414(18) -0.0067(13)
C8 0.076(2) 0.0527(18) 0.0552(19) 0.0016(15) 0.0413(18) -0.0149(16)
C9 0.0578(18) 0.0402(15) 0.0499(17) 0.0151(13) 0.0180(14) -0.0033(13)
C10 0.0605(18) 0.0292(13) 0.0615(19) 0.0012(13) 0.0300(15) -0.0045(12)
C11 0.0421(14) 0.0401(14) 0.0350(13) 0.0042(11) 0.0146(11) -0.0033(11)
O11 0.0629(15) 0.0772(16) 0.0406(12) -0.0001(11) -0.0002(11) -0.0206(12)
C12 0.0341(13) 0.0347(13) 0.0469(15) -0.0017(11) 0.0175(12) 0.0030(10)
O12 0.0805(16) 0.0588(14) 0.0648(14) -0.0045(12) 0.0430(13) 0.0198(12)
C13 0.0247(11) 0.0305(11) 0.0318(12) -0.0019(9) 0.0099(9) -0.0009(9)
C14 0.0271(11) 0.0318(12) 0.0320(12) -0.0019(9) 0.0126(9) -0.0026(9)
C15 0.0280(11) 0.0324(12) 0.0311(12) 0.0000(10) 0.0119(9) -0.0002(9)
C16 0.0305(12) 0.0397(13) 0.0302(12) -0.0052(10) 0.0097(10) -0.0019(10)
O3 0.0691(14) 0.0595(13) 0.0662(14) -0.0328(11) 0.0399(12) -0.0285(11)
O4 0.033(3) 0.072(6) 0.051(5) -0.027(4) 0.021(4) -0.010(3)
C171 0.073(7) 0.121(13) 0.080(10) -0.056(10) 0.049(8) -0.020(8)
O4' 0.046(5) 0.070(6) 0.038(4) -0.019(4) 0.025(4) -0.014(5)
C172 0.089(10) 0.112(13) 0.052(7) -0.037(7) 0.050(7) -0.032(9)
C17 0.0290(12) 0.0301(12) 0.0441(14) -0.0041(10) 0.0123(11) -0.0022(9)
N2 0.0304(12) 0.0428(14) 0.092(2) -0.0070(13) 0.0146(13) -0.0006(10)
C19 0.0234(12) 0.0335(13) 0.0674(19) -0.0046(13) 0.0123(12) 0.0021(10)
C20 0.0497(17) 0.0336(14) 0.065(2) 0.0026(13) 0.0118(15) 0.0015(12)
C21 0.0305(15) 0.0394(16) 0.101(3) 0.0016(17) -0.0095(16) -0.0026(12)
C22 0.0397(18) 0.0480(18) 0.136(4) -0.008(2) 0.039(2) -0.0011(14)
C23 0.068(3) 0.069(2) 0.103(3) -0.012(2) 0.050(2) -0.0015(18)
C24 0.0516(19) 0.0520(18) 0.073(2) -0.0121(16) 0.0210(17) 0.0016(14)
C25 0.070(3) 0.092(3) 0.077(3) 0.015(2) 0.008(2) -0.006(2)
C26 0.066(3) 0.132(4) 0.076(3) -0.029(3) 0.016(2) -0.008(3)
N1 0.0356(11) 0.0281(10) 0.0513(13) -0.0014(9) 0.0198(10) -0.0018(8)
C27 0.0517(18) 0.0334(14) 0.090(3) -0.0034(15) 0.0301(17) 0.0065(12)
C28 0.0369(13) 0.0280(12) 0.0459(15) -0.0001(10) 0.0180(11) -0.0046(10)
C29 0.0496(16) 0.0346(13) 0.0489(16) -0.0068(12) 0.0189(13) -0.0119(12)
C30 0.0499(18) 0.0495(18) 0.067(2) -0.0099(16) 0.0108(16) -0.0170(14)
C31 0.0448(18) 0.0561(19) 0.099(3) -0.0050(19) 0.0324(19) -0.0154(15)
C32 0.069(2) 0.064(2) 0.084(3) 0.0063(19) 0.054(2) -0.0079(17)
C33 0.0524(17) 0.0486(16) 0.0509(17) 0.0033(13) 0.0250(14) -0.0021(13)
C34 0.087(3) 0.083(3) 0.048(2) -0.0128(18) 0.0251(19) -0.027(2)
C35 0.083(3) 0.106(3) 0.0463(19) 0.009(2) 0.0292(19) -0.002(2)

loop_
_atom_type_symbol
_atom_type_description
_atom_type_scat_dispersion_real
_atom_type_scat_dispersion_imag
_atom_type_scat_source
C C 0.0033 0.0016 'International Tables Vol C Tables 4.2.6.8 and 6.1.1.4'
H H 0.0000 0.0000 'International Tables Vol C Tables 4.2.6.8 and 6.1.1.4'
N N 0.0061 0.0033 'International Tables Vol C Tables 4.2.6.8 and 6.1.1.4'
O O 0.0106 0.0060 'International Tables Vol C Tables 4.2.6.8 and 6.1.1.4'
Fe Fe 0.3463 0.8444 'International Tables Vol C Tables 4.2.6.8 and 6.1.1.4'

loop_
_geom_angle_atom_site_label_1
_geom_angle_atom_site_label_2
_geom_angle_atom_site_label_3
_geom_angle
C12 Fe2 C15 89.96(11)
C12 Fe2 C13 97.46(11)
C15 Fe2 C13 70.69(10)
C12 Fe2 C2 130.29(13)
C15 Fe2 C2 93.91(12)
C13 Fe2 C2 130.43(13)
C12 Fe2 C1 96.51(14)
C15 Fe2 C1 116.53(14)
C13 Fe2 C1 164.28(13)
C2 Fe2 C1 38.93(15)
C12 Fe2 C5 94.61(14)
C15 Fe2 C5 155.29(13)
C13 Fe2 C5 132.34(14)
C2 Fe2 C5 64.84(14)
C1 Fe2 C5 38.84(15)
C12 Fe2 C3 158.27(12)
C15 Fe2 C3 107.55(12)
C13 Fe2 C3 100.40(11)
C2 Fe2 C3 38.28(13)
C1 Fe2 C3 64.46(14)
C5 Fe2 C3 64.12(14)
C12 Fe2 C4 125.54(13)
C15 Fe2 C4 144.49(13)
C13 Fe2 C4 101.01(12)
C2 Fe2 C4 64.60(13)
C1 Fe2 C4 64.73(15)
C5 Fe2 C4 38.31(14)
C3 Fe2 C4 38.35(13)
C12 Fe2 Fe1 52.36(8)
C15 Fe2 Fe1 93.99(8)
C13 Fe2 Fe1 50.59(7)
C2 Fe2 Fe1 171.67(10)
C1 Fe2 Fe1 137.57(13)
C5 Fe2 Fe1 108.01(11)
C3 Fe2 Fe1 135.76(9)
C4 Fe2 Fe1 107.21(9)
C11 Fe1 C13 92.21(11)
C11 Fe1 C12 86.04(12)
C13 Fe1 C12 92.16(10)
C11 Fe1 C9 91.10(12)
C13 Fe1 C9 128.12(12)
C12 Fe1 C9 139.72(12)
C11 Fe1 C8 96.44(13)
C13 Fe1 C8 164.39(12)
C12 Fe1 C8 101.37(13)
C9 Fe1 C8 39.03(13)
C11 Fe1 C7 131.98(14)
C13 Fe1 C7 135.66(13)
C12 Fe1 C7 88.09(12)
C9 Fe1 C7 64.58(13)
C8 Fe1 C7 38.66(13)
C11 Fe1 C10 120.98(12)
C13 Fe1 C10 99.43(11)
C12 Fe1 C10 149.77(12)
C9 Fe1 C10 38.62(12)
C8 Fe1 C10 64.97(13)
C7 Fe1 C10 64.17(13)
C11 Fe1 C6 155.77(12)
C13 Fe1 C6 102.74(11)
C12 Fe1 C6 111.96(12)
C9 Fe1 C6 64.68(12)
C8 Fe1 C6 65.06(13)
C7 Fe1 C6 38.52(13)
C10 Fe1 C6 38.27(12)
C11 Fe1 Fe2 105.89(9)
C13 Fe1 Fe2 50.89(7)
C12 Fe1 Fe2 46.22(8)
C9 Fe1 Fe2 162.90(9)
C8 Fe1 Fe2 137.28(10)
C7 Fe1 Fe2 103.74(10)
C10 Fe1 Fe2 126.04(9)
C6 Fe1 Fe2 98.32(9)
C5 C1 C2 107.4(3)
C5 C1 Fe2 70.88(17)
C2 C1 Fe2 70.50(17)
C5 C1 H1 126.3
C2 C1 H1 126.3
Fe2 C1 H1 124.0
C3 C2 C1 107.7(3)
C3 C2 Fe2 71.25(17)
C1 C2 Fe2 70.57(18)
C3 C2 H2 126.1
C1 C2 H2 126.1
Fe2 C2 H2 123.7
C2 C3 C4 109.0(3)
C2 C3 Fe2 70.47(19)
C4 C3 Fe2 71.16(18)
C2 C3 H3 125.5
C4 C3 H3 125.5
Fe2 C3 H3 124.5
C5 C4 C3 107.6(3)
C5 C4 Fe2 70.46(19)
C3 C4 Fe2 70.49(17)
C5 C4 H4 126.2
C3 C4 H4 126.2
Fe2 C4 H4 124.4
C4 C5 C1 108.3(3)
C4 C5 Fe2 71.23(17)
C1 C5 Fe2 70.28(18)
C4 C5 H5 125.8
C1 C5 H5 125.8
Fe2 C5 H5 124.3
C10 C6 C7 107.2(3)
C10 C6 Fe1 70.35(16)
C7 C6 Fe1 70.12(17)
C10 C6 H6 126.4
C7 C6 H6 126.4
Fe1 C6 H6 124.7
C8 C7 C6 108.8(3)
C8 C7 Fe1 69.78(17)
C6 C7 Fe1 71.36(16)
C8 C7 H7 125.6
C6 C7 H7 125.6
Fe1 C7 H7 124.8
C7 C8 C9 107.3(3)
C7 C8 Fe1 71.55(17)
C9 C8 Fe1 70.42(17)
C7 C8 H8 126.4
C9 C8 H8 126.4
Fe1 C8 H8 123.3
C10 C9 C8 108.3(3)
C10 C9 Fe1 71.75(16)
C8 C9 Fe1 70.56(17)
C10 C9 H9 125.8
C8 C9 H9 125.8
Fe1 C9 H9 123.5
C9 C10 C6 108.4(3)
C9 C10 Fe1 69.63(16)
C6 C10 Fe1 71.39(16)
C9 C10 H10 125.8
C6 C10 H10 125.8
Fe1 C10 H10 124.8
O11 C11 Fe1 174.9(2)
O12 C12 Fe2 146.3(2)
O12 C12 Fe1 132.0(2)
Fe2 C12 Fe1 81.42(10)
C16 C13 C14 117.4(2)
C16 C13 Fe1 122.82(17)
C14 C13 Fe1 115.89(16)
C16 C13 Fe2 119.29(16)
C14 C13 Fe2 90.70(14)
Fe1 C13 Fe2 78.51(9)
C17 C14 C15 129.7(2)
C17 C14 C13 129.2(2)
C15 C14 C13 100.90(19)
N1 C15 C14 126.0(2)
N1 C15 Fe2 136.53(18)
C14 C15 Fe2 97.36(16)
O3 C16 O4 116.7(5)
O3 C16 O4' 120.6(5)
O4 C16 O4' 24.3(4)
O3 C16 C13 128.3(2)
O4 C16 C13 114.2(4)
O4' C16 C13 109.6(6)
C16 O4 C171 114.8(8)
C16 O4' C172 115.9(9)
O4' C172 H17D 109.5
O4' C172 H17E 109.5
H17D C172 H17E 109.5
O4' C172 H17F 109.5
H17D C172 H17F 109.5
H17E C172 H17F 109.5
N2 C17 C14 168.5(3)
C17 N2 C19 145.9(3)
C24 C19 C20 122.7(3)
C24 C19 N2 123.8(3)
C20 C19 N2 113.5(3)
C19 C20 C21 116.8(3)
C19 C20 C25 123.2(3)
C21 C20 C25 120.0(3)
C22 C21 C20 120.3(3)
C22 C21 H21 119.9
C20 C21 H21 119.9
C23 C22 C21 120.4(3)
C23 C22 H22 119.8
C21 C22 H22 119.8
C22 C23 C24 122.4(4)
C22 C23 H23 118.8
C24 C23 H23 118.8
C23 C24 C19 117.5(4)
C23 C24 C26 122.1(4)
C19 C24 C26 120.4(3)
C20 C25 H25A 109.5
C20 C25 H25B 109.5
H25A C25 H25B 109.5
C20 C25 H25C 109.5
H25A C25 H25C 109.5
H25B C25 H25C 109.5
C24 C26 H26A 109.5
C24 C26 H26B 109.5
H26A C26 H26B 109.5
C24 C26 H26C 109.5
H26A C26 H26C 109.5
H26B C26 H26C 109.5
C15 N1 C28 122.3(2)
C15 N1 C27 121.1(2)
C28 N1 C27 116.6(2)
N1 C27 H27A 109.5
N1 C27 H27B 109.5
H27A C27 H27B 109.5
N1 C27 H27C 109.5
H27A C27 H27C 109.5
H27B C27 H27C 109.5
C33 C28 C29 121.8(3)
C33 C28 N1 118.6(2)
C29 C28 N1 119.5(2)
C30 C29 C28 117.8(3)
C30 C29 C34 120.6(3)
C28 C29 C34 121.5(3)
C31 C30 C29 121.6(3)
C31 C30 H30 119.2
C29 C30 H30 119.2
C30 C31 C32 119.4(3)
C30 C31 H31 120.3
C32 C31 H31 120.3
C31 C32 C33 122.2(3)
C31 C32 H32 118.9
C33 C32 H32 118.9
C28 C33 C32 117.1(3)
C28 C33 C35 121.1(3)
C32 C33 C35 121.8(3)
C29 C34 H34A 109.5
C29 C34 H34B 109.5
H34A C34 H34B 109.5
C29 C34 H34C 109.5
H34A C34 H34C 109.5
H34B C34 H34C 109.5
C33 C35 H35A 109.5
C33 C35 H35B 109.5
H35A C35 H35B 109.5
C33 C35 H35C 109.5
H35A C35 H35C 109.5
H35B C35 H35C 109.5

loop_
_geom_bond_atom_site_label_1
_geom_bond_atom_site_label_2
_geom_bond_distance
Fe2 C12 1.840(3)
Fe2 C15 1.914(2)
Fe2 C13 1.995(2)
Fe2 C2 2.110(3)
Fe2 C1 2.111(3)
Fe2 C5 2.118(3)
Fe2 C3 2.120(3)
Fe2 C4 2.128(3)
Fe2 Fe1 2.5197(7)
Fe1 C11 1.741(3)
Fe1 C13 1.987(2)
Fe1 C12 2.018(3)
Fe1 C9 2.097(3)
Fe1 C8 2.099(3)
Fe1 C7 2.122(3)
Fe1 C10 2.125(3)
Fe1 C6 2.138(3)
C1 C5 1.406(5)
C1 C2 1.406(5)
C1 H1 0.9300
C2 C3 1.387(5)
C2 H2 0.9300
C3 C4 1.395(5)
C3 H3 0.9300
C4 C5 1.393(5)
C4 H4 0.9300
C5 H5 0.9300
C6 C10 1.397(4)
C6 C7 1.405(5)
C6 H6 0.9300
C7 C8 1.397(5)
C7 H7 0.9300
C8 C9 1.402(5)
C8 H8 0.9300
C9 C10 1.396(4)
C9 H9 0.9300
C10 H10 0.9300
C11 O11 1.152(3)
C12 O12 1.175(3)
C13 C16 1.474(3)
C13 C14 1.518(3)
C14 C17 1.339(3)
C14 C15 1.415(3)
C15 N1 1.334(3)
C16 O3 1.205(3)
C16 O4 1.355(6)
C16 O4' 1.361(6)
O4 C171 1.436(7)
C171 H17A 0.9600
C171 H17B 0.9600
C171 H17C 0.9600
O4' C172 1.436(7)
C172 H17D 0.9600
C172 H17E 0.9600
C172 H17F 0.9600
C17 N2 1.193(3)
N2 C19 1.414(4)
C19 C24 1.378(5)
C19 C20 1.396(4)
C20 C21 1.404(5)
C20 C25 1.480(6)
C21 C22 1.377(6)
C21 H21 0.9300
C22 C23 1.344(6)
C22 H22 0.9300
C23 C24 1.370(5)
C23 H23 0.9300
C24 C26 1.518(5)
C25 H25A 0.9600
C25 H25B 0.9600
C25 H25C 0.9600
C26 H26A 0.9600
C26 H26B 0.9600
C26 H26C 0.9600
N1 C28 1.440(3)
N1 C27 1.465(3)
C27 H27A 0.9600
C27 H27B 0.9600
C27 H27C 0.9600
C28 C33 1.393(4)
C28 C29 1.398(4)
C29 C30 1.393(4)
C29 C34 1.487(5)
C30 C31 1.361(5)
C30 H30 0.9300
C31 C32 1.371(5)
C31 H31 0.9300
C32 C33 1.393(5)
C32 H32 0.9300
C33 C35 1.505(5)
C34 H34A 0.9600
C34 H34B 0.9600
C34 H34C 0.9600
C35 H35A 0.9600
C35 H35B 0.9600
C35 H35C 0.9600

loop_
_geom_torsion_atom_site_label_1
_geom_torsion_atom_site_label_2
_geom_torsion_atom_site_label_3
_geom_torsion_atom_site_label_4
_geom_torsion
C12 Fe2 Fe1 C11 -68.14(14)
C15 Fe2 Fe1 C11 18.73(12)
C13 Fe2 Fe1 C11 79.64(13)
C2 Fe2 Fe1 C11 -179.9(7)
C1 Fe2 Fe1 C11 -118.98(19)
C5 Fe2 Fe1 C11 -149.86(16)
C3 Fe2 Fe1 C11 139.05(16)
C4 Fe2 Fe1 C11 169.88(14)
C12 Fe2 Fe1 C13 -147.78(14)
C15 Fe2 Fe1 C13 -60.91(11)
C2 Fe2 Fe1 C13 100.5(7)
C1 Fe2 Fe1 C13 161.38(18)
C5 Fe2 Fe1 C13 130.51(15)
C3 Fe2 Fe1 C13 59.41(16)
C4 Fe2 Fe1 C13 90.25(14)
C15 Fe2 Fe1 C12 86.87(13)
C13 Fe2 Fe1 C12 147.78(14)
C2 Fe2 Fe1 C12 -111.7(7)
C1 Fe2 Fe1 C12 -50.84(19)
C5 Fe2 Fe1 C12 -81.72(16)
C3 Fe2 Fe1 C12 -152.81(17)
C4 Fe2 Fe1 C12 -121.98(15)
C12 Fe2 Fe1 C9 118.6(3)
C15 Fe2 Fe1 C9 -154.5(3)
C13 Fe2 Fe1 C9 -93.6(3)
C2 Fe2 Fe1 C9 6.9(8)
C1 Fe2 Fe1 C9 67.7(4)
C5 Fe2 Fe1 C9 36.9(3)
C3 Fe2 Fe1 C9 -34.2(3)
C4 Fe2 Fe1 C9 -3.4(3)
C12 Fe2 Fe1 C8 50.56(17)
C15 Fe2 Fe1 C8 137.43(16)
C13 Fe2 Fe1 C8 -161.66(16)
C2 Fe2 Fe1 C8 -61.2(7)
C1 Fe2 Fe1 C8 -0.3(2)
C5 Fe2 Fe1 C8 -31.16(19)
C3 Fe2 Fe1 C8 -102.25(19)
C4 Fe2 Fe1 C8 -71.42(18)
C12 Fe2 Fe1 C7 73.63(15)
C15 Fe2 Fe1 C7 160.51(13)
C13 Fe2 Fe1 C7 -138.59(13)
C2 Fe2 Fe1 C7 -38.1(7)
C1 Fe2 Fe1 C7 22.79(19)
C5 Fe2 Fe1 C7 -8.08(16)
C3 Fe2 Fe1 C7 -79.18(17)
C4 Fe2 Fe1 C7 -48.34(15)
C12 Fe2 Fe1 C10 141.51(15)
C15 Fe2 Fe1 C10 -131.62(13)
C13 Fe2 Fe1 C10 -70.72(14)
C2 Fe2 Fe1 C10 29.8(7)
C1 Fe2 Fe1 C10 90.66(19)
C5 Fe2 Fe1 C10 59.79(16)
C3 Fe2 Fe1 C10 -11.30(17)
C4 Fe2 Fe1 C10 19.53(15)
C12 Fe2 Fe1 C6 112.54(14)
C15 Fe2 Fe1 C6 -160.59(12)
C13 Fe2 Fe1 C6 -99.69(13)
C2 Fe2 Fe1 C6 0.8(7)
C1 Fe2 Fe1 C6 61.69(19)
C5 Fe2 Fe1 C6 30.82(16)
C3 Fe2 Fe1 C6 -40.27(16)
C4 Fe2 Fe1 C6 -9.44(15)
C12 Fe2 C1 C5 -89.3(2)
C15 Fe2 C1 C5 177.5(2)
C13 Fe2 C1 C5 63.3(6)
C2 Fe2 C1 C5 117.3(3)
C3 Fe2 C1 C5 79.8(2)
C4 Fe2 C1 C5 37.1(2)
Fe1 Fe2 C1 C5 -51.1(3)
C12 Fe2 C1 C2 153.4(2)
C15 Fe2 C1 C2 60.2(2)
C13 Fe2 C1 C2 -53.9(6)
C5 Fe2 C1 C2 -117.3(3)
C3 Fe2 C1 C2 -37.5(2)
C4 Fe2 C1 C2 -80.2(2)
Fe1 Fe2 C1 C2 -168.38(16)
C5 C1 C2 C3 0.3(4)
Fe2 C1 C2 C3 61.9(2)
C5 C1 C2 Fe2 -61.6(2)
C12 Fe2 C2 C3 -153.1(2)
C15 Fe2 C2 C3 113.7(2)
C13 Fe2 C2 C3 45.8(3)
C1 Fe2 C2 C3 -117.5(3)
C5 Fe2 C2 C3 -79.4(2)
C4 Fe2 C2 C3 -36.9(2)
Fe1 Fe2 C2 C3 -47.8(8)
C12 Fe2 C2 C1 -35.6(3)
C15 Fe2 C2 C1 -128.9(2)
C13 Fe2 C2 C1 163.3(2)
C5 Fe2 C2 C1 38.0(2)
C3 Fe2 C2 C1 117.5(3)
C4 Fe2 C2 C1 80.6(2)
Fe1 Fe2 C2 C1 69.7(8)
C1 C2 C3 C4 -0.4(3)
Fe2 C2 C3 C4 61.0(2)
C1 C2 C3 Fe2 -61.5(2)
C12 Fe2 C3 C2 68.9(4)
C15 Fe2 C3 C2 -73.4(2)
C13 Fe2 C3 C2 -146.3(2)
C1 Fe2 C3 C2 38.2(2)
C5 Fe2 C3 C2 81.5(2)
C4 Fe2 C3 C2 119.1(3)
Fe1 Fe2 C3 C2 171.16(16)
C12 Fe2 C3 C4 -50.1(4)
C15 Fe2 C3 C4 167.5(2)
C13 Fe2 C3 C4 94.7(2)
C2 Fe2 C3 C4 -119.1(3)
C1 Fe2 C3 C4 -80.9(2)
C5 Fe2 C3 C4 -37.6(2)
Fe1 Fe2 C3 C4 52.1(2)
C2 C3 C4 C5 0.4(3)
Fe2 C3 C4 C5 61.0(2)
C2 C3 C4 Fe2 -60.6(2)
C12 Fe2 C4 C5 41.8(3)
C15 Fe2 C4 C5 -138.5(2)
C13 Fe2 C4 C5 149.4(2)
C2 Fe2 C4 C5 -80.9(2)
C1 Fe2 C4 C5 -37.6(2)
C3 Fe2 C4 C5 -117.7(3)
Fe1 Fe2 C4 C5 97.5(2)
C12 Fe2 C4 C3 159.56(19)
C15 Fe2 C4 C3 -20.8(3)
C13 Fe2 C4 C3 -92.9(2)
C2 Fe2 C4 C3 36.8(2)
C1 Fe2 C4 C3 80.1(2)
C5 Fe2 C4 C3 117.7(3)
Fe1 Fe2 C4 C3 -144.80(18)
C3 C4 C5 C1 -0.3(3)
Fe2 C4 C5 C1 60.8(2)
C3 C4 C5 Fe2 -61.1(2)
C2 C1 C5 C4 0.0(4)
Fe2 C1 C5 C4 -61.4(2)
C2 C1 C5 Fe2 61.4(2)
C12 Fe2 C5 C4 -147.0(2)
C15 Fe2 C5 C4 113.0(3)
C13 Fe2 C5 C4 -42.6(3)
C2 Fe2 C5 C4 80.2(2)
C1 Fe2 C5 C4 118.3(3)
C3 Fe2 C5 C4 37.6(2)
Fe1 Fe2 C5 C4 -95.2(2)
C12 Fe2 C5 C1 94.7(2)
C15 Fe2 C5 C1 -5.3(5)
C13 Fe2 C5 C1 -160.9(2)
C2 Fe2 C5 C1 -38.1(2)
C3 Fe2 C5 C1 -80.7(2)
C4 Fe2 C5 C1 -118.3(3)
Fe1 Fe2 C5 C1 146.5(2)
C11 Fe1 C6 C10 -37.6(4)
C13 Fe1 C6 C10 89.12(19)
C12 Fe1 C6 C10 -173.25(18)
C9 Fe1 C6 C10 -37.26(19)
C8 Fe1 C6 C10 -80.6(2)
C7 Fe1 C6 C10 -117.6(3)
Fe2 Fe1 C6 C10 140.77(17)
C11 Fe1 C6 C7 79.9(4)
C13 Fe1 C6 C7 -153.29(19)
C12 Fe1 C6 C7 -55.7(2)
C9 Fe1 C6 C7 80.3(2)
C8 Fe1 C6 C7 37.0(2)
C10 Fe1 C6 C7 117.6(3)
Fe2 Fe1 C6 C7 -101.64(19)
C10 C6 C7 C8 0.9(3)
Fe1 C6 C7 C8 -60.0(2)
C10 C6 C7 Fe1 60.90(19)
C11 Fe1 C7 C8 -28.0(3)
C13 Fe1 C7 C8 157.93(19)
C12 Fe1 C7 C8 -110.9(2)
C9 Fe1 C7 C8 38.49(19)
C10 Fe1 C7 C8 81.5(2)
C6 Fe1 C7 C8 119.1(3)
Fe2 Fe1 C7 C8 -154.81(18)
C11 Fe1 C7 C6 -147.1(2)
C13 Fe1 C7 C6 38.8(3)
C12 Fe1 C7 C6 130.0(2)
C9 Fe1 C7 C6 -80.6(2)
C8 Fe1 C7 C6 -119.1(3)
C10 Fe1 C7 C6 -37.57(18)
Fe2 Fe1 C7 C6 86.10(18)
C6 C7 C8 C9 -0.7(3)
Fe1 C7 C8 C9 -61.7(2)
C6 C7 C8 Fe1 61.0(2)
C11 Fe1 C8 C7 159.4(2)
C13 Fe1 C8 C7 -77.3(5)
C12 Fe1 C8 C7 72.2(2)
C9 Fe1 C8 C7 -116.8(3)
C10 Fe1 C8 C7 -79.3(2)
C6 Fe1 C8 C7 -36.89(19)
Fe2 Fe1 C8 C7 37.5(3)
C11 Fe1 C8 C9 -83.8(2)
C13 Fe1 C8 C9 39.5(5)
C12 Fe1 C8 C9 -171.00(19)
C7 Fe1 C8 C9 116.8(3)
C10 Fe1 C8 C9 37.51(19)
C6 Fe1 C8 C9 79.9(2)
Fe2 Fe1 C8 C9 154.34(15)
C7 C8 C9 C10 0.3(3)
Fe1 C8 C9 C10 -62.2(2)
C7 C8 C9 Fe1 62.5(2)
C11 Fe1 C9 C10 -143.2(2)
C13 Fe1 C9 C10 -49.6(2)
C12 Fe1 C9 C10 131.6(2)
C8 Fe1 C9 C10 117.9(3)
C7 Fe1 C9 C10 79.8(2)
C6 Fe1 C9 C10 36.93(19)
Fe2 Fe1 C9 C10 30.3(4)
C11 Fe1 C9 C8 98.9(2)
C13 Fe1 C9 C8 -167.44(18)
C12 Fe1 C9 C8 13.7(3)
C7 Fe1 C9 C8 -38.1(2)
C10 Fe1 C9 C8 -117.9(3)
C6 Fe1 C9 C8 -81.0(2)
Fe2 Fe1 C9 C8 -87.6(4)
C8 C9 C10 C6 0.3(3)
Fe1 C9 C10 C6 -61.2(2)
C8 C9 C10 Fe1 61.4(2)
C7 C6 C10 C9 -0.7(3)
Fe1 C6 C10 C9 60.1(2)
C7 C6 C10 Fe1 -60.8(2)
C11 Fe1 C10 C9 44.3(2)
C13 Fe1 C10 C9 142.63(19)
C12 Fe1 C10 C9 -106.2(3)
C8 Fe1 C10 C9 -37.9(2)
C7 Fe1 C10 C9 -80.9(2)
C6 Fe1 C10 C9 -118.7(3)
Fe2 Fe1 C10 C9 -169.43(16)
C11 Fe1 C10 C6 163.00(19)
C13 Fe1 C10 C6 -98.65(19)
C12 Fe1 C10 C6 12.5(3)
C9 Fe1 C10 C6 118.7(3)
C8 Fe1 C10 C6 80.8(2)
C7 Fe1 C10 C6 37.8(2)
Fe2 Fe1 C10 C6 -50.7(2)
C13 Fe1 C11 O11 -141(3)
C12 Fe1 C11 O11 127(3)
C9 Fe1 C11 O11 -12(3)
C8 Fe1 C11 O11 26(3)
C7 Fe1 C11 O11 44(3)
C10 Fe1 C11 O11 -38(3)
C6 Fe1 C11 O11 -12(3)
Fe2 Fe1 C11 O11 170(3)
C15 Fe2 C12 O12 90.8(4)
C13 Fe2 C12 O12 161.3(4)
C2 Fe2 C12 O12 -4.3(5)
C1 Fe2 C12 O12 -25.9(5)
C5 Fe2 C12 O12 -64.9(4)
C3 Fe2 C12 O12 -53.6(6)
C4 Fe2 C12 O12 -89.4(4)
Fe1 Fe2 C12 O12 -174.2(5)
C15 Fe2 C12 Fe1 -95.07(10)
C13 Fe2 C12 Fe1 -24.55(10)
C2 Fe2 C12 Fe1 169.84(13)
C1 Fe2 C12 Fe1 148.22(13)
C5 Fe2 C12 Fe1 109.24(13)
C3 Fe2 C12 Fe1 120.6(3)
C4 Fe2 C12 Fe1 84.74(15)
C11 Fe1 C12 O12 -67.8(3)
C13 Fe1 C12 O12 -159.9(3)
C9 Fe1 C12 O12 19.2(4)
C8 Fe1 C12 O12 28.0(3)
C7 Fe1 C12 O12 64.5(3)
C10 Fe1 C12 O12 87.1(4)
C6 Fe1 C12 O12 95.5(3)
Fe2 Fe1 C12 O12 175.7(4)
C11 Fe1 C12 Fe2 116.52(12)
C13 Fe1 C12 Fe2 24.46(10)
C9 Fe1 C12 Fe2 -156.46(14)
C8 Fe1 C12 Fe2 -147.69(12)
C7 Fe1 C12 Fe2 -111.17(13)
C10 Fe1 C12 Fe2 -88.5(2)
C6 Fe1 C12 Fe2 -80.20(13)
C11 Fe1 C13 C16 133.6(2)
C12 Fe1 C13 C16 -140.2(2)
C9 Fe1 C13 C16 40.5(2)
C8 Fe1 C13 C16 9.9(5)
C7 Fe1 C13 C16 -50.8(3)
C10 Fe1 C13 C16 11.7(2)
C6 Fe1 C13 C16 -27.2(2)
Fe2 Fe1 C13 C16 -117.6(2)
C11 Fe1 C13 C14 -23.64(19)
C12 Fe1 C13 C14 62.48(18)
C9 Fe1 C13 C14 -116.77(19)
C8 Fe1 C13 C14 -147.3(4)
C7 Fe1 C13 C14 151.96(18)
C10 Fe1 C13 C14 -145.55(18)
C6 Fe1 C13 C14 175.57(17)
Fe2 Fe1 C13 C14 85.14(17)
C11 Fe1 C13 Fe2 -108.78(11)
C12 Fe1 C13 Fe2 -22.66(10)
C9 Fe1 C13 Fe2 158.09(12)
C8 Fe1 C13 Fe2 127.5(4)
C7 Fe1 C13 Fe2 66.82(17)
C10 Fe1 C13 Fe2 129.31(10)
C6 Fe1 C13 Fe2 90.43(11)
C12 Fe2 C13 C16 146.5(2)
C15 Fe2 C13 C16 -126.1(2)
C2 Fe2 C13 C16 -47.9(2)
C1 Fe2 C13 C16 -6.0(6)
C5 Fe2 C13 C16 43.3(3)
C3 Fe2 C13 C16 -21.0(2)
C4 Fe2 C13 C16 18.0(2)
Fe1 Fe2 C13 C16 121.3(2)
C12 Fe2 C13 C14 -91.10(15)
C15 Fe2 C13 C14 -3.77(14)
C2 Fe2 C13 C14 74.5(2)
C1 Fe2 C13 C14 116.4(5)
C5 Fe2 C13 C14 165.66(17)
C3 Fe2 C13 C14 101.33(16)
C4 Fe2 C13 C14 140.38(16)
Fe1 Fe2 C13 C14 -116.31(15)
C12 Fe2 C13 Fe1 25.20(10)
C15 Fe2 C13 Fe1 112.54(10)
C2 Fe2 C13 Fe1 -169.21(13)
C1 Fe2 C13 Fe1 -127.3(5)
C5 Fe2 C13 Fe1 -78.03(17)
C3 Fe2 C13 Fe1 -142.36(10)
C4 Fe2 C13 Fe1 -103.32(11)
C16 C13 C14 C17 -56.3(4)
Fe1 C13 C14 C17 102.2(3)
Fe2 C13 C14 C17 179.8(3)
C16 C13 C14 C15 128.8(2)
Fe1 C13 C14 C15 -72.7(2)
Fe2 C13 C14 C15 4.90(18)
C17 C14 C15 N1 3.7(4)
C13 C14 C15 N1 178.5(2)
C17 C14 C15 Fe2 -180.0(3)
C13 C14 C15 Fe2 -5.16(19)
C12 Fe2 C15 N1 -82.3(3)
C13 Fe2 C15 N1 179.7(3)
C2 Fe2 C15 N1 48.1(3)
C1 Fe2 C15 N1 14.9(3)
C5 Fe2 C15 N1 18.7(5)
C3 Fe2 C15 N1 84.6(3)
C4 Fe2 C15 N1 97.9(3)
Fe1 Fe2 C15 N1 -134.6(3)
C12 Fe2 C15 C14 102.00(17)
C13 Fe2 C15 C14 4.08(15)
C2 Fe2 C15 C14 -127.59(18)
C1 Fe2 C15 C14 -160.74(18)
C5 Fe2 C15 C14 -157.0(3)
C3 Fe2 C15 C14 -91.07(18)
C4 Fe2 C15 C14 -77.7(2)
Fe1 Fe2 C15 C14 49.75(15)
C14 C13 C16 O3 -176.2(3)
Fe1 C13 C16 O3 26.8(4)
Fe2 C13 C16 O3 -68.4(4)
C14 C13 C16 O4 14.9(13)
Fe1 C13 C16 O4 -142.0(13)
Fe2 C13 C16 O4 122.8(13)
C14 C13 C16 O4' -10.8(13)
Fe1 C13 C16 O4' -167.8(13)
Fe2 C13 C16 O4' 97.0(13)
O3 C16 O4 C171 9.9(10)
O4' C16 O4 C171 -96(2)
C13 C16 O4 C171 -179.9(9)
O3 C16 O4' C172 -5.3(14)
O4 C16 O4' C172 82(2)
C13 C16 O4' C172 -172.0(7)
C15 C14 C17 N2 92.8(13)
C13 C14 C17 N2 -80.6(14)
C14 C17 N2 C19 -176.8(11)
C17 N2 C19 C24 -15.5(6)
C17 N2 C19 C20 163.0(4)
C24 C19 C20 C21 1.6(4)
N2 C19 C20 C21 -176.9(2)
C24 C19 C20 C25 -179.2(3)
N2 C19 C20 C25 2.3(4)
C19 C20 C21 C22 0.1(4)
C25 C20 C21 C22 -179.0(3)
C20 C21 C22 C23 -1.8(5)
C21 C22 C23 C24 1.7(6)
C22 C23 C24 C19 0.0(5)
C22 C23 C24 C26 179.5(4)
C20 C19 C24 C23 -1.7(5)
N2 C19 C24 C23 176.6(3)
C20 C19 C24 C26 178.8(3)
N2 C19 C24 C26 -2.8(5)
C14 C15 N1 C28 8.0(4)
Fe2 C15 N1 C28 -166.7(2)
C14 C15 N1 C27 -174.2(3)
Fe2 C15 N1 C27 11.1(4)
C15 N1 C28 C33 81.1(3)
C27 N1 C28 C33 -96.8(3)
C15 N1 C28 C29 -99.1(3)
C27 N1 C28 C29 83.1(3)
C33 C28 C29 C30 -0.8(4)
N1 C28 C29 C30 179.4(2)
C33 C28 C29 C34 178.9(3)
N1 C28 C29 C34 -0.9(4)
C28 C29 C30 C31 0.1(5)
C34 C29 C30 C31 -179.6(3)
C29 C30 C31 C32 0.4(5)
C30 C31 C32 C33 -0.2(6)
C29 C28 C33 C32 0.9(4)
N1 C28 C33 C32 -179.2(3)
C29 C28 C33 C35 -179.0(3)
N1 C28 C33 C35 0.8(4)
C31 C32 C33 C28 -0.4(5)
C31 C32 C33 C35 179.6(4)
